data_7020675
loop_
_publ_author_name
'Lum, Regina'
'Zhang, Hu'
'Zhang, Wenhua'
'Bai, Shi-Qiang'
'Zhao, Jin'
'Hor, T. S. Andy'

_publ_section_title
;
 Trans [O=Re(V)-OH] core stabilised by chelating N-heterocyclic dicarbene
 ligands.
;
_journal_issue 4
_journal_name_full 'Dalton transactions (Cambridge, England : 2003)'
_journal_page_first 871
_journal_page_last 873
_journal_paper_doi 10.1039/c2dt31681a
_journal_volume 42
_journal_year 2013
_chemical_formula_sum 'C50 H53 F7.8 N12 O4.8 P1.3 Re1.7'
_chemical_formula_weight 1378.79
_chemical_name_systematic
;
?
;
_space_group_IT_number 14
_symmetry_cell_setting monoclinic
_symmetry_space_group_name_Hall '-P 2yn'
_symmetry_space_group_name_H-M 'P 1 21/n 1'
_atom_sites_solution_hydrogens geom
_atom_sites_solution_primary direct
_atom_sites_solution_secondary difmap
_audit_creation_method SHELXL-97
_cell_angle_alpha 90.00
_cell_angle_beta 102.7910(10)
_cell_angle_gamma 90.00
_cell_formula_units_Z 2
_cell_length_a 11.6582(6)
_cell_length_b 11.1157(6)
_cell_length_c 22.0292(12)
_cell_measurement_reflns_used 2870
_cell_measurement_temperature 223(2)
_cell_measurement_theta_max 21.31
_cell_measurement_theta_min 2.20
_cell_volume 2783.9(3)
_computing_cell_refinement 'Bruker SMART'
_computing_data_collection 'Bruker SMART'
_computing_data_reduction 'Bruker SAINT'
_computing_molecular_graphics 'Bruker SHELXTL'
_computing_publication_material 'Bruker SHELXTL'
_computing_structure_refinement 'SHELXL-97 (Sheldrick, 1997)'
_computing_structure_solution 'SHELXS-97 (Sheldrick, 1990)'
_diffrn_ambient_temperature 223(2)
_diffrn_measured_fraction_theta_full 0.998
_diffrn_measured_fraction_theta_max 0.998
_diffrn_measurement_device_type 'CCD area detector'
_diffrn_measurement_method 'phi and omega scans'
_diffrn_radiation_monochromator graphite
_diffrn_radiation_source 'fine-focus sealed tube'
_diffrn_radiation_type MoK\a
_diffrn_radiation_wavelength 0.71073
_diffrn_reflns_av_R_equivalents 0.0523
_diffrn_reflns_av_sigmaI/netI 0.0603
_diffrn_reflns_limit_h_max 12
_diffrn_reflns_limit_h_min -15
_diffrn_reflns_limit_k_max 14
_diffrn_reflns_limit_k_min -12
_diffrn_reflns_limit_l_max 28
_diffrn_reflns_limit_l_min -28
_diffrn_reflns_number 19182
_diffrn_reflns_theta_full 27.50
_diffrn_reflns_theta_max 27.50
_diffrn_reflns_theta_min 1.83
_exptl_absorpt_coefficient_mu 3.815
_exptl_absorpt_correction_T_max 0.7280
_exptl_absorpt_correction_T_min 0.5805
_exptl_absorpt_correction_type multi-scan
_exptl_absorpt_process_details 'Sadabs, (Sheldrick 2008)'
_exptl_crystal_colour ORANGE
_exptl_crystal_density_diffrn 1.645
_exptl_crystal_density_meas ?
_exptl_crystal_density_method 'not measured'
_exptl_crystal_description BLOCK
_exptl_crystal_F_000 1385.20
_exptl_crystal_size_max 0.18
_exptl_crystal_size_mid 0.12
_exptl_crystal_size_min 0.10
_refine_diff_density_max 1.759
_refine_diff_density_min -0.981
_refine_diff_density_rms 0.132
_refine_ls_extinction_method none
_refine_ls_goodness_of_fit_ref 1.108
_refine_ls_hydrogen_treatment mixed
_refine_ls_matrix_type full
_refine_ls_number_parameters 380
_refine_ls_number_reflns 6379
_refine_ls_number_restraints 239
_refine_ls_restrained_S_all 1.140
_refine_ls_R_factor_all 0.0827
_refine_ls_R_factor_gt 0.0611
_refine_ls_shift/su_max 0.001
_refine_ls_shift/su_mean 0.000
_refine_ls_structure_factor_coef Fsqd
_refine_ls_weighting_details 'calc w=1/[\s^2^(Fo^2^)+(0.0512P)^2^+5.4129P] where P=(Fo^2^+2Fc^2^)/3'
_refine_ls_weighting_scheme calc
_refine_ls_wR_factor_gt 0.1285
_refine_ls_wR_factor_ref 0.1373
_reflns_number_gt 4936
_reflns_number_total 6379
_reflns_threshold_expression >2sigma(I)
_cod_data_source_file c2dt31681a.txt
_cod_data_source_block a051
_cod_depositor_comments
;
The following automatic conversions were performed:

'_symmetry_cell_setting' value 'Monoclinic' changed to 'monoclinic'
according to /home/saulius/struct/CIF-dictionaries/cif_core.dic
dictionary named 'cif_core.dic' version 2.4.2 from
2011-04-26.

'_exptl_absorpt_correction_type' value 'Multi-scan'
changed to 'multi-scan' according to
/home/saulius/struct/CIF-dictionaries/cif_core.dic dictionary named
'cif_core.dic' version 2.4.2 from 2011-04-26.

Automatic conversion script
Id: cif_fix_values 1891 2012-01-12 08:04:46Z andrius 

The following automatic conversions were performed:

'_exptl_crystal_density_meas' value 'Not Measured' was changed to '?'
- the value is perceived as not measured.

Automatic conversion script
Id: cif_fix_values 3008 2015-01-20 13:52:24Z robertas 
;
_cod_original_sg_symbol_H-M P2(1)/n
_cod_original_formula_sum 'C50 H53 F7.8 N12 O4.8 P1.30 Re1.70'
_cod_database_code 7020675

loop_
_symmetry_equiv_pos_as_xyz
'x, y, z'
'-x+1/2, y+1/2, -z+1/2'
'-x, -y, -z'
'x-1/2, -y-1/2, z-1/2'

loop_
_atom_site_label
_atom_site_type_symbol
_atom_site_fract_x
_atom_site_fract_y
_atom_site_fract_z
_atom_site_U_iso_or_equiv
_atom_site_adp_type
_atom_site_occupancy
_atom_site_symmetry_multiplicity
_atom_site_calc_flag
_atom_site_refinement_flags
_atom_site_disorder_assembly
_atom_site_disorder_group
C3S C 0.4740(18) 0.8877(17) 0.8956(9) 0.222(9) Uani 1 1 d DU . .
H3S1 H 0.4788 0.9293 0.8575 0.333 Uiso 1 1 calc R . .
H3S2 H 0.4389 0.8091 0.8855 0.333 Uiso 1 1 calc R . .
H3S3 H 0.5524 0.8784 0.9215 0.333 Uiso 1 1 calc R . .
C4S C 0.4027(16) 0.9566(15) 0.9287(9) 0.152(6) Uani 1 1 d DU . .
N2S N 0.3465(12) 1.0086(12) 0.9564(9) 0.175(7) Uani 1 1 d DU . .
P1 P 0.8035(7) 0.4556(7) 0.1861(4) 0.062(3) Uani 0.6498(18) 1 d PDU A 1
F1 F 0.7598(7) 0.4915(8) 0.1145(3) 0.101(2) Uani 0.6498(18) 1 d PD A 1
F2 F 0.6768(6) 0.4760(8) 0.1966(5) 0.089(2) Uani 0.6498(18) 1 d PD A 1
F3 F 0.8516(8) 0.4350(9) 0.2576(3) 0.101(2) Uani 0.6498(18) 1 d PD A 1
F4 F 0.9341(5) 0.4500(7) 0.1758(4) 0.089(2) Uani 0.6498(18) 1 d PD A 1
F5 F 0.8279(8) 0.6001(7) 0.1980(5) 0.100(2) Uani 0.6498(18) 1 d PDU A 1
F6 F 0.7848(7) 0.3239(6) 0.1711(4) 0.100(2) Uani 0.6498(18) 1 d PD A 1
Re2 Re 0.80255(19) 0.4767(2) 0.18913(11) 0.0484(5) Uani 0.3502(18) 1 d PD A 2
O1R O 0.8155(19) 0.6291(9) 0.1989(11) 0.121(10) Uani 0.3502(18) 1 d PDU A 2
O2R O 0.9010(17) 0.399(2) 0.2435(12) 0.146(12) Uani 0.3502(18) 1 d PDU A 2
O3R O 0.6621(10) 0.4261(16) 0.1831(10) 0.089(8) Uani 0.3502(18) 1 d PDU A 2
O4R O 0.856(2) 0.438(2) 0.1249(9) 0.111(7) Uani 0.3502(18) 1 d PDU A 2
Re1 Re 0.0000 1.0000 0.0000 0.03627(13) Uani 1 2 d S . .
O1 O 0.1526(4) 1.0330(4) 0.0350(2) 0.0425(11) Uani 1 1 d D . .
H91 H 0.222(5) 1.062(14) 0.040(8) 0.07(6) Uiso 0.50 1 d PD . .
N1 N -0.0213(5) 1.0776(5) 0.1386(2) 0.0412(13) Uani 1 1 d . . .
N2 N -0.0978(5) 0.9077(5) 0.1112(2) 0.0428(13) Uani 1 1 d . . .
N3 N -0.0401(5) 0.7479(5) 0.0538(2) 0.0427(13) Uani 1 1 d . . .
N4 N 0.1106(5) 0.7311(5) 0.0129(2) 0.0424(13) Uani 1 1 d . . .
C1 C -0.0408(5) 1.0013(6) 0.0913(3) 0.0400(14) Uani 1 1 d U . .
C2 C -0.0667(7) 1.0365(8) 0.1871(3) 0.056(2) Uani 1 1 d U . .
H2A H -0.0633 1.0761 0.2251 0.067 Uiso 1 1 calc R . .
C3 C -0.1159(6) 0.9319(8) 0.1706(3) 0.0521(18) Uani 1 1 d U . .
H3A H -0.1554 0.8829 0.1942 0.062 Uiso 1 1 calc R . .
C4 C 0.0457(6) 1.1904(7) 0.1414(3) 0.0522(18) Uani 1 1 d U . .
H4A H -0.0022 1.2565 0.1517 0.063 Uiso 1 1 calc R . .
H4B H 0.0611 1.2068 0.1002 0.063 Uiso 1 1 calc R . .
C5 C 0.1615(4) 1.1875(5) 0.1887(2) 0.0476(17) Uani 1 1 d GU . .
C6 C 0.2472(5) 1.1032(5) 0.1841(2) 0.079(3) Uani 1 1 d GU . .
H6A H 0.2331 1.0463 0.1517 0.095 Uiso 1 1 calc R . .
C7 C 0.3539(4) 1.1029(6) 0.2274(3) 0.081(3) Uani 1 1 d GU . .
H7A H 0.4119 1.0459 0.2243 0.097 Uiso 1 1 calc R . .
C8 C 0.3748(4) 1.1869(6) 0.2754(3) 0.082(3) Uani 1 1 d GU . .
H8A H 0.4469 1.1867 0.3047 0.098 Uiso 1 1 calc R . .
C9 C 0.2891(6) 1.2712(6) 0.2799(3) 0.136(5) Uani 1 1 d GU . .
H9A H 0.3032 1.3280 0.3123 0.163 Uiso 1 1 calc R . .
C10 C 0.1824(5) 1.2715(5) 0.2366(3) 0.111(4) Uani 1 1 d GU . .
H10A H 0.1244 1.3285 0.2397 0.134 Uiso 1 1 calc R . .
C11 C -0.1364(6) 0.7993(7) 0.0752(3) 0.0485(17) Uani 1 1 d U . .
H11A H -0.1665 0.7409 0.1012 0.058 Uiso 1 1 calc R . .
H11B H -0.2001 0.8192 0.0395 0.058 Uiso 1 1 calc R . .
C12 C 0.0285(5) 0.8111(6) 0.0224(3) 0.0387(15) Uani 1 1 d U . .
C13 C -0.0017(7) 0.6308(7) 0.0613(3) 0.056(2) Uani 1 1 d U . .
H13A H -0.0355 0.5689 0.0807 0.068 Uiso 1 1 calc R . .
C14 C 0.0904(7) 0.6209(7) 0.0367(4) 0.058(2) Uani 1 1 d U . .
H14A H 0.1349 0.5507 0.0355 0.069 Uiso 1 1 calc R . .
C15 C 0.2100(6) 0.7560(7) -0.0159(3) 0.055(2) Uani 1 1 d U . .
H15A H 0.2037 0.8385 -0.0320 0.066 Uiso 1 1 calc R . .
H15B H 0.2068 0.7013 -0.0511 0.066 Uiso 1 1 calc R . .
C16 C 0.3256(6) 0.7410(7) 0.0296(4) 0.0516(18) Uani 1 1 d U . .
C17 C 0.4132(7) 0.6708(7) 0.0151(4) 0.064(2) Uani 1 1 d U . .
H17A H 0.3981 0.6287 -0.0229 0.077 Uiso 1 1 calc R . .
C18 C 0.5217(7) 0.6607(9) 0.0544(5) 0.082(3) Uani 1 1 d U . .
H18A H 0.5812 0.6145 0.0431 0.098 Uiso 1 1 calc R . .
C19 C 0.5421(8) 0.7196(9) 0.1112(5) 0.081(3) Uani 1 1 d U . .
H19A H 0.6151 0.7109 0.1393 0.097 Uiso 1 1 calc R . .
C20 C 0.4586(9) 0.7889(9) 0.1263(4) 0.086(3) Uani 1 1 d U . .
H20A H 0.4737 0.8308 0.1643 0.103 Uiso 1 1 calc R . .
C21 C 0.3497(8) 0.7986(9) 0.0855(4) 0.083(3) Uani 1 1 d U . .
H21A H 0.2911 0.8461 0.0968 0.100 Uiso 1 1 calc R . .
N1S N 0.2563(8) 0.3467(8) 0.0553(4) 0.099(3) Uani 1 1 d . . .
C1S C 0.3119(8) 0.3870(8) 0.0962(5) 0.075(3) Uani 1 1 d U . .
C2S C 0.3778(12) 0.4464(13) 0.1521(5) 0.129(5) Uani 1 1 d U . .
H2S1 H 0.3583 0.5313 0.1505 0.194 Uiso 1 1 calc R . .
H2S2 H 0.4614 0.4369 0.1546 0.194 Uiso 1 1 calc R . .
H2S3 H 0.3576 0.4105 0.1885 0.194 Uiso 1 1 calc R . .

loop_
_atom_site_aniso_label
_atom_site_aniso_U_11
_atom_site_aniso_U_22
_atom_site_aniso_U_33
_atom_site_aniso_U_23
_atom_site_aniso_U_13
_atom_site_aniso_U_12
C3S 0.250(17) 0.196(16) 0.267(17) 0.076(14) 0.158(15) 0.015(13)
C4S 0.125(11) 0.140(12) 0.207(15) 0.073(11) 0.071(11) 0.027(9)
N2S 0.091(9) 0.152(12) 0.285(18) 0.067(11) 0.047(10) 0.026(7)
P1 0.047(3) 0.095(5) 0.037(3) -0.006(3) -0.003(2) 0.037(3)
F1 0.096(5) 0.145(7) 0.051(4) 0.012(4) -0.004(3) 0.027(4)
F2 0.061(4) 0.094(5) 0.117(6) 0.010(4) 0.033(4) 0.021(3)
F3 0.096(5) 0.145(7) 0.051(4) 0.012(4) -0.004(3) 0.027(4)
F4 0.061(4) 0.094(5) 0.117(6) 0.010(4) 0.033(4) 0.021(3)
F5 0.085(4) 0.089(4) 0.126(5) -0.010(4) 0.024(4) -0.006(4)
F6 0.085(4) 0.089(4) 0.126(5) -0.010(4) 0.024(4) -0.006(4)
Re2 0.0409(9) 0.0540(8) 0.0495(10) 0.0060(6) 0.0079(6) 0.0063(6)
O1R 0.110(17) 0.114(17) 0.116(17) -0.035(14) -0.022(13) 0.062(14)
O2R 0.094(17) 0.18(2) 0.15(2) 0.046(18) -0.011(15) 0.037(16)
O3R 0.086(14) 0.077(14) 0.106(16) 0.010(12) 0.025(11) -0.028(11)
O4R 0.16(2) 0.111(15) 0.076(13) -0.010(12) 0.047(14) -0.007(15)
Re1 0.0375(2) 0.0400(2) 0.0321(2) 0.00154(16) 0.00931(14) 0.00709(17)
O1 0.032(2) 0.053(3) 0.041(3) 0.003(2) 0.004(2) 0.002(2)
N1 0.034(3) 0.053(3) 0.034(3) -0.007(3) 0.002(2) 0.007(2)
N2 0.033(3) 0.057(4) 0.038(3) 0.002(3) 0.008(2) 0.002(3)
N3 0.038(3) 0.043(3) 0.042(3) 0.001(2) -0.002(2) -0.001(2)
N4 0.037(3) 0.048(3) 0.036(3) -0.003(2) -0.006(2) 0.011(2)
C1 0.031(3) 0.045(3) 0.044(3) -0.007(3) 0.009(3) -0.003(3)
C2 0.059(5) 0.076(5) 0.032(4) -0.006(3) 0.009(3) 0.014(4)
C3 0.049(4) 0.076(5) 0.033(4) 0.007(4) 0.013(3) 0.007(4)
C4 0.053(4) 0.053(4) 0.044(4) -0.007(3) -0.003(3) 0.009(3)
C5 0.051(4) 0.052(4) 0.035(4) -0.004(3) 0.001(3) -0.001(3)
C6 0.065(5) 0.080(6) 0.075(6) -0.024(5) -0.023(5) 0.016(5)
C7 0.066(6) 0.081(6) 0.082(6) -0.005(5) -0.012(5) 0.016(5)
C8 0.056(5) 0.106(7) 0.069(6) -0.009(5) -0.017(4) -0.002(5)
C9 0.100(8) 0.179(12) 0.103(8) -0.078(8) -0.035(7) 0.025(8)
C10 0.095(8) 0.139(9) 0.082(7) -0.058(7) -0.020(6) 0.035(7)
C11 0.043(4) 0.058(4) 0.043(4) 0.008(3) 0.006(3) -0.011(3)
C12 0.031(3) 0.045(4) 0.035(3) -0.008(3) -0.003(3) 0.006(3)
C13 0.056(5) 0.046(4) 0.055(5) 0.006(3) -0.012(4) -0.005(4)
C14 0.051(4) 0.045(4) 0.065(5) -0.011(4) -0.014(4) 0.010(3)
C15 0.041(4) 0.072(5) 0.047(4) -0.008(4) -0.001(3) 0.021(4)
C16 0.040(4) 0.055(4) 0.054(4) 0.001(4) -0.002(3) 0.007(3)
C17 0.049(4) 0.062(5) 0.078(6) 0.000(4) 0.007(4) 0.016(4)
C18 0.043(5) 0.097(7) 0.104(7) 0.004(6) 0.014(5) 0.026(5)
C19 0.043(5) 0.084(6) 0.106(8) 0.026(6) -0.004(5) -0.003(4)
C20 0.076(6) 0.091(7) 0.071(6) -0.019(5) -0.025(5) 0.002(5)
C21 0.067(6) 0.094(7) 0.075(6) -0.025(5) -0.015(5) 0.034(5)
N1S 0.099(7) 0.080(6) 0.093(6) -0.010(5) -0.029(5) 0.007(5)
C1S 0.067(6) 0.066(6) 0.080(6) 0.007(5) -0.011(5) -0.005(4)
C2S 0.123(10) 0.131(10) 0.113(10) 0.000(8) -0.020(8) -0.047(9)

loop_
_atom_type_symbol
_atom_type_description
_atom_type_scat_dispersion_real
_atom_type_scat_dispersion_imag
_atom_type_scat_source
C C 0.0033 0.0016 'International Tables Vol C Tables 4.2.6.8 and 6.1.1.4'
H H 0.0000 0.0000 'International Tables Vol C Tables 4.2.6.8 and 6.1.1.4'
N N 0.0061 0.0033 'International Tables Vol C Tables 4.2.6.8 and 6.1.1.4'
O O 0.0106 0.0060 'International Tables Vol C Tables 4.2.6.8 and 6.1.1.4'
F F 0.0171 0.0103 'International Tables Vol C Tables 4.2.6.8 and 6.1.1.4'
P P 0.1023 0.0942 'International Tables Vol C Tables 4.2.6.8 and 6.1.1.4'
Re Re -1.0185 7.2310 'International Tables Vol C Tables 4.2.6.8 and 6.1.1.4'

loop_
_geom_angle_atom_site_label_1
_geom_angle_atom_site_label_2
_geom_angle_atom_site_label_3
_geom_angle
_geom_angle_site_symmetry_1
_geom_angle_site_symmetry_3
N2S C4S C3S 178(2) . .
F6 P1 F2 94.5(5) . .
F6 P1 F3 94.6(5) . .
F2 P1 F3 90.7(5) . .
F6 P1 F4 91.5(5) . .
F2 P1 F4 173.9(6) . .
F3 P1 F4 89.8(5) . .
F6 P1 F1 91.5(5) . .
F2 P1 F1 90.3(5) . .
F3 P1 F1 173.7(6) . .
F4 P1 F1 88.5(5) . .
F6 P1 F5 175.9(6) . .
F2 P1 F5 88.3(5) . .
F3 P1 F5 88.4(5) . .
F4 P1 F5 85.6(5) . .
F1 P1 F5 85.4(5) . .
O2R Re2 O3R 111.9(8) . .
O2R Re2 O1R 112.8(9) . .
O3R Re2 O1R 113.1(7) . .
O2R Re2 O4R 98.0(15) . .
O3R Re2 O4R 111.8(8) . .
O1R Re2 O4R 108.2(8) . .
O1 Re1 O1 180.000(1) . 3_575
O1 Re1 C12 89.3(2) . 3_575
O1 Re1 C12 90.7(2) 3_575 3_575
O1 Re1 C12 90.7(2) . .
O1 Re1 C12 89.3(2) 3_575 .
C12 Re1 C12 180.0(3) 3_575 .
O1 Re1 C1 90.0(2) . 3_575
O1 Re1 C1 90.0(2) 3_575 3_575
C12 Re1 C1 81.3(2) 3_575 3_575
C12 Re1 C1 98.7(2) . 3_575
O1 Re1 C1 90.0(2) . .
O1 Re1 C1 90.0(2) 3_575 .
C12 Re1 C1 98.7(2) 3_575 .
C12 Re1 C1 81.3(2) . .
C1 Re1 C1 180.000(1) 3_575 .
C1 N1 C2 111.8(6) . .
C1 N1 C4 125.1(6) . .
C2 N1 C4 123.0(6) . .
C1 N2 C3 110.0(6) . .
C1 N2 C11 124.8(6) . .
C3 N2 C11 125.2(6) . .
C12 N3 C13 109.7(6) . .
C12 N3 C11 123.6(6) . .
C13 N3 C11 126.6(6) . .
C12 N4 C14 109.9(6) . .
C12 N4 C15 126.5(6) . .
C14 N4 C15 123.5(6) . .
N1 C1 N2 104.3(6) . .
N1 C1 Re1 134.5(5) . .
N2 C1 Re1 121.3(5) . .
C3 C2 N1 107.5(6) . .
C2 C3 N2 106.4(7) . .
N1 C4 C5 113.3(6) . .
C6 C5 C10 120.0 . .
C6 C5 C4 120.7(4) . .
C10 C5 C4 119.3(4) . .
C7 C6 C5 120.0 . .
C6 C7 C8 120.0 . .
C9 C8 C7 120.0 . .
C8 C9 C10 120.0 . .
C9 C10 C5 120.0 . .
N3 C11 N2 109.8(5) . .
N4 C12 N3 104.7(6) . .
N4 C12 Re1 132.8(5) . .
N3 C12 Re1 122.5(4) . .
C14 C13 N3 107.7(7) . .
C13 C14 N4 107.9(7) . .
N4 C15 C16 111.6(6) . .
C21 C16 C17 117.5(7) . .
C21 C16 C15 121.8(7) . .
C17 C16 C15 120.7(7) . .
C18 C17 C16 121.8(8) . .
C17 C18 C19 118.8(8) . .
C20 C19 C18 120.4(8) . .
C19 C20 C21 119.6(9) . .
C16 C21 C20 121.7(8) . .
N1S C1S C2S 175.1(13) . .

loop_
_geom_bond_atom_site_label_1
_geom_bond_atom_site_label_2
_geom_bond_distance
_geom_bond_site_symmetry_2
C3S C4S 1.441(15) .
C4S N2S 1.147(15) .
P1 F6 1.506(8) .
P1 F2 1.561(8) .
P1 F3 1.566(8) .
P1 F4 1.590(8) .
P1 F1 1.597(8) .
P1 F5 1.641(8) .
Re2 O2R 1.700(9) .
Re2 O3R 1.708(9) .
Re2 O1R 1.711(10) .
Re2 O4R 1.725(9) .
Re1 O1 1.813(4) .
Re1 O1 1.813(4) 3_575
Re1 C12 2.166(7) 3_575
Re1 C12 2.166(7) .
Re1 C1 2.166(7) 3_575
Re1 C1 2.166(7) .
N1 C1 1.325(8) .
N1 C2 1.371(9) .
N1 C4 1.471(9) .
N2 C1 1.359(8) .
N2 C3 1.397(8) .
N2 C11 1.458(9) .
N3 C12 1.362(8) .
N3 C13 1.375(9) .
N3 C11 1.430(9) .
N4 C12 1.356(8) .
N4 C14 1.373(9) .
N4 C15 1.466(9) .
C2 C3 1.311(11) .
C4 C5 1.512(7) .
C5 C6 1.3900 .
C5 C10 1.3900 .
C6 C7 1.3900 .
C7 C8 1.3900 .
C8 C9 1.3900 .
C9 C10 1.3900 .
C13 C14 1.311(11) .
C15 C16 1.500(9) .
C16 C21 1.360(11) .
C16 C17 1.378(10) .
C17 C18 1.370(11) .
C18 C19 1.385(13) .
C19 C20 1.341(13) .
C20 C21 1.387(11) .
N1S C1S 1.082(10) .
C1S C2S 1.458(13) .
